data_7107529
loop_
_publ_author_name
'Andrew Stephenson'
'Michael D. Ward'

_publ_section_title
;
 A triple helix of double helicates: three hierarchical levels of
 self-assembly in a single structure
;
_journal_name_full Chem.Commun.
_journal_page_first 3605
_journal_paper_doi 10.1039/c2cc30197k
_journal_volume 48
_journal_year 2012
_chemical_formula_moiety 'C31 H24 N6 O'
_chemical_formula_sum 'C31 H24 N6 O'
_chemical_formula_weight 496.56
_chemical_name_systematic
;
?
;
_space_group_IT_number 60
_symmetry_cell_setting orthorhombic
_symmetry_space_group_name_Hall '-P 2n 2ab'
_symmetry_space_group_name_H-M 'P b c n'
_atom_sites_solution_hydrogens geom
_atom_sites_solution_primary direct
_atom_sites_solution_secondary difmap
_audit_creation_method SHELXL-97
_cell_angle_alpha 90.00
_cell_angle_beta 90.00
_cell_angle_gamma 90.00
_cell_formula_units_Z 4
_cell_length_a 8.5827(3)
_cell_length_b 13.3565(5)
_cell_length_c 21.0613(8)
_cell_measurement_reflns_used 3278
_cell_measurement_temperature 100(2)
_cell_measurement_theta_max 26.82
_cell_measurement_theta_min 2.82
_cell_volume 2414.36(15)
_computing_cell_refinement 'Bruker SAINT'
_computing_data_collection 'Bruker APEX2'
_computing_data_reduction 'Bruker SAINT'
_computing_molecular_graphics 'Bruker SHELXTL'
_computing_publication_material 'Bruker SHELXTL'
_computing_structure_refinement 'SHELXL-97 (Sheldrick, 2008)'
_computing_structure_solution 'SHELXS-97 (Sheldrick, 2008)'
_diffrn_ambient_temperature 100(2)
_diffrn_measured_fraction_theta_full 0.994
_diffrn_measured_fraction_theta_max 0.994
_diffrn_measurement_device_type 'Bruker APEX-II CCD'
_diffrn_measurement_method '\f and \w scans'
_diffrn_radiation_monochromator graphite
_diffrn_radiation_source 'sealed tube'
_diffrn_radiation_type MoK\a
_diffrn_radiation_wavelength 0.71073
_diffrn_reflns_av_R_equivalents 0.0715
_diffrn_reflns_av_sigmaI/netI 0.0444
_diffrn_reflns_limit_h_max 11
_diffrn_reflns_limit_h_min -11
_diffrn_reflns_limit_k_max 14
_diffrn_reflns_limit_k_min -17
_diffrn_reflns_limit_l_max 27
_diffrn_reflns_limit_l_min -27
_diffrn_reflns_number 19035
_diffrn_reflns_theta_full 27.58
_diffrn_reflns_theta_max 27.58
_diffrn_reflns_theta_min 1.93
_exptl_absorpt_coefficient_mu 0.086
_exptl_absorpt_correction_T_max 0.9829
_exptl_absorpt_correction_T_min 0.9745
_exptl_absorpt_correction_type multi-scan
_exptl_absorpt_process_details sadabs
_exptl_crystal_colour colourless
_exptl_crystal_density_diffrn 1.366
_exptl_crystal_density_method 'not measured'
_exptl_crystal_description block
_exptl_crystal_F_000 1040
_exptl_crystal_size_max 0.30
_exptl_crystal_size_mid 0.25
_exptl_crystal_size_min 0.20
_refine_diff_density_max 0.296
_refine_diff_density_min -0.244
_refine_diff_density_rms 0.079
_refine_ls_extinction_method none
_refine_ls_goodness_of_fit_ref 1.098
_refine_ls_hydrogen_treatment constr
_refine_ls_matrix_type full
_refine_ls_number_parameters 173
_refine_ls_number_reflns 2792
_refine_ls_number_restraints 183
_refine_ls_restrained_S_all 1.066
_refine_ls_R_factor_all 0.0764
_refine_ls_R_factor_gt 0.0492
_refine_ls_shift/su_max 0.000
_refine_ls_shift/su_mean 0.000
_refine_ls_structure_factor_coef Fsqd
_refine_ls_weighting_details 'calc w=1/[\s^2^(Fo^2^)+(0.0901P)^2^+0.8238P] where P=(Fo^2^+2Fc^2^)/3'
_refine_ls_weighting_scheme calc
_refine_ls_wR_factor_gt 0.1362
_refine_ls_wR_factor_ref 0.1730
_reflns_number_gt 2016
_reflns_number_total 2792
_reflns_threshold_expression >2sigma(I)
_cod_data_source_file c2cc30197k.txt
_cod_data_source_block imw1601pbcn
_cod_original_sg_symbol_H-M 'Pbcn '
_cod_database_code 7107529

loop_
_symmetry_equiv_pos_as_xyz
'x, y, z'
'-x+1/2, -y+1/2, z+1/2'
'-x, y, -z+1/2'
'x+1/2, -y+1/2, -z'
'-x, -y, -z'
'x-1/2, y-1/2, -z-1/2'
'x, -y, z-1/2'
'-x-1/2, y-1/2, z'

loop_
_atom_site_label
_atom_site_type_symbol
_atom_site_fract_x
_atom_site_fract_y
_atom_site_fract_z
_atom_site_U_iso_or_equiv
_atom_site_adp_type
_atom_site_occupancy
_atom_site_symmetry_multiplicity
_atom_site_calc_flag
_atom_site_refinement_flags
N11 N 0.2511(2) 0.09398(15) 0.62748(8) 0.0405(5) Uani 1 1 d U
C12 C 0.2544(2) 0.05878(15) 0.56777(9) 0.0301(4) Uani 1 1 d U
C13 C 0.1572(3) -0.01766(16) 0.54766(10) 0.0387(5) Uani 1 1 d U
H13 H 0.1633 -0.0423 0.5054 0.046 Uiso 1 1 calc R
C14 C 0.0502(3) -0.05794(17) 0.59057(11) 0.0435(6) Uani 1 1 d U
H14 H -0.0196 -0.1092 0.5776 0.052 Uiso 1 1 calc R
C15 C 0.0472(3) -0.02272(17) 0.65144(11) 0.0402(5) Uani 1 1 d U
H15 H -0.0243 -0.0490 0.6816 0.048 Uiso 1 1 calc R
C16 C 0.1502(3) 0.05179(19) 0.66802(11) 0.0445(6) Uani 1 1 d U
H16 H 0.1498 0.0747 0.7107 0.053 Uiso 1 1 calc R
N21 N 0.47903(18) 0.14904(12) 0.43848(8) 0.0307(4) Uani 1 1 d U
N22 N 0.36294(19) 0.09075(12) 0.46153(7) 0.0298(4) Uani 1 1 d U
C23 C 0.3642(2) 0.10884(15) 0.52428(9) 0.0293(4) Uani 1 1 d U
C24 C 0.4785(2) 0.17937(17) 0.54057(10) 0.0365(5) Uani 1 1 d U
H24 H 0.5016 0.2050 0.5816 0.044 Uiso 1 1 calc R
C25 C 0.5493(2) 0.20309(17) 0.48435(10) 0.0369(5) Uani 1 1 d U
H25 H 0.6325 0.2491 0.4787 0.044 Uiso 1 1 calc R
C26 C 0.5031(2) 0.15626(16) 0.37027(9) 0.0333(5) Uani 1 1 d U
H26A H 0.5082 0.0881 0.3519 0.040 Uiso 1 1 calc R
H26B H 0.6039 0.1898 0.3619 0.040 Uiso 1 1 calc R
C31 C 0.1295(2) 0.32036(14) 0.28043(8) 0.0252(4) Uani 1 1 d U
C32 C 0.1794(2) 0.22853(14) 0.25608(9) 0.0262(4) Uani 1 1 d U
H32 H 0.1294 0.2012 0.2198 0.031 Uiso 1 1 calc R
C33 C 0.3012(2) 0.17679(14) 0.28446(9) 0.0274(4) Uani 1 1 d U
H33 H 0.3356 0.1151 0.2668 0.033 Uiso 1 1 calc R
C34 C 0.3731(2) 0.21458(15) 0.33835(9) 0.0284(4) Uani 1 1 d U
C35 C 0.3255(2) 0.30752(16) 0.36185(9) 0.0322(5) Uani 1 1 d U
H35 H 0.3755 0.3348 0.3982 0.039 Uiso 1 1 calc R
C36 C 0.2064(2) 0.36035(14) 0.33286(9) 0.0302(4) Uani 1 1 d U
H36 H 0.1769 0.4241 0.3488 0.036 Uiso 1 1 calc R
C41 C 0.0000 0.3777(2) 0.2500 0.0257(5) Uani 1 2 d SU
O42 O 0.0000 0.46878(14) 0.2500 0.0336(5) Uani 1 2 d SU

loop_
_atom_site_aniso_label
_atom_site_aniso_U_11
_atom_site_aniso_U_22
_atom_site_aniso_U_33
_atom_site_aniso_U_23
_atom_site_aniso_U_13
_atom_site_aniso_U_12
N11 0.0400(10) 0.0464(11) 0.0351(9) -0.0012(8) -0.0005(8) -0.0126(8)
C12 0.0292(9) 0.0248(10) 0.0362(10) 0.0052(8) -0.0059(8) 0.0028(8)
C13 0.0449(12) 0.0290(11) 0.0422(11) 0.0000(9) -0.0058(9) -0.0029(10)
C14 0.0459(12) 0.0296(12) 0.0551(13) 0.0044(10) -0.0062(10) -0.0099(10)
C15 0.0366(11) 0.0381(12) 0.0461(12) 0.0131(10) -0.0010(9) -0.0026(10)
C16 0.0436(12) 0.0533(15) 0.0366(11) 0.0022(10) -0.0009(9) -0.0106(11)
N21 0.0255(8) 0.0323(9) 0.0344(9) 0.0036(7) -0.0029(6) 0.0026(7)
N22 0.0274(8) 0.0274(9) 0.0346(9) 0.0025(7) -0.0030(6) 0.0030(7)
C23 0.0270(9) 0.0261(10) 0.0347(10) 0.0006(8) -0.0059(7) 0.0044(8)
C24 0.0351(10) 0.0377(12) 0.0366(11) 0.0010(9) -0.0075(8) -0.0047(9)
C25 0.0296(10) 0.0372(12) 0.0438(11) 0.0026(9) -0.0061(9) -0.0065(9)
C26 0.0275(9) 0.0381(12) 0.0344(10) 0.0031(9) 0.0023(8) 0.0063(9)
C31 0.0243(8) 0.0214(9) 0.0297(9) 0.0027(7) 0.0016(7) -0.0004(7)
C32 0.0241(9) 0.0238(9) 0.0307(9) -0.0017(7) 0.0035(7) -0.0021(7)
C33 0.0246(9) 0.0236(9) 0.0340(9) -0.0021(8) 0.0052(7) 0.0024(8)
C34 0.0245(9) 0.0291(10) 0.0315(9) 0.0034(7) 0.0043(7) 0.0030(8)
C35 0.0331(10) 0.0334(11) 0.0301(10) -0.0033(8) -0.0029(8) 0.0019(9)
C36 0.0334(9) 0.0239(10) 0.0335(10) -0.0044(8) -0.0002(8) 0.0041(8)
C41 0.0264(12) 0.0233(13) 0.0275(12) 0.000 0.0027(10) 0.000
O42 0.0359(10) 0.0177(10) 0.0472(12) 0.000 -0.0062(9) 0.000

loop_
_atom_type_symbol
_atom_type_description
_atom_type_scat_dispersion_real
_atom_type_scat_dispersion_imag
_atom_type_scat_source
C C 0.0033 0.0016 'International Tables Vol C Tables 4.2.6.8 and 6.1.1.4'
H H 0.0000 0.0000 'International Tables Vol C Tables 4.2.6.8 and 6.1.1.4'
N N 0.0061 0.0033 'International Tables Vol C Tables 4.2.6.8 and 6.1.1.4'
O O 0.0106 0.0060 'International Tables Vol C Tables 4.2.6.8 and 6.1.1.4'

loop_
_geom_angle_atom_site_label_1
_geom_angle_atom_site_label_2
_geom_angle_atom_site_label_3
_geom_angle
_geom_angle_site_symmetry_1
_geom_angle_site_symmetry_3
C16 N11 C12 117.60(19) . .
N11 C12 C13 122.12(19) . .
N11 C12 C23 115.89(18) . .
C13 C12 C23 121.96(18) . .
C12 C13 C14 118.8(2) . .
C12 C13 H13 120.6 . .
C14 C13 H13 120.6 . .
C15 C14 C13 119.2(2) . .
C15 C14 H14 120.4 . .
C13 C14 H14 120.4 . .
C14 C15 C16 118.3(2) . .
C14 C15 H15 120.8 . .
C16 C15 H15 120.8 . .
N11 C16 C15 123.9(2) . .
N11 C16 H16 118.1 . .
C15 C16 H16 118.1 . .
C25 N21 N22 112.32(16) . .
C25 N21 C26 127.48(17) . .
N22 N21 C26 119.79(16) . .
C23 N22 N21 104.07(16) . .
N22 C23 C24 111.55(18) . .
N22 C23 C12 121.61(17) . .
C24 C23 C12 126.84(18) . .
C25 C24 C23 104.74(18) . .
C25 C24 H24 127.6 . .
C23 C24 H24 127.6 . .
N21 C25 C24 107.31(18) . .
N21 C25 H25 126.3 . .
C24 C25 H25 126.3 . .
N21 C26 C34 111.51(16) . .
N21 C26 H26A 109.3 . .
C34 C26 H26A 109.3 . .
N21 C26 H26B 109.3 . .
C34 C26 H26B 109.3 . .
H26A C26 H26B 108.0 . .
C36 C31 C32 118.85(17) . .
C36 C31 C41 119.73(17) . .
C32 C31 C41 121.38(17) . .
C33 C32 C31 120.65(17) . .
C33 C32 H32 119.7 . .
C31 C32 H32 119.7 . .
C34 C33 C32 120.39(17) . .
C34 C33 H33 119.8 . .
C32 C33 H33 119.8 . .
C33 C34 C35 118.90(17) . .
C33 C34 C26 120.17(17) . .
C35 C34 C26 120.92(18) . .
C36 C35 C34 120.83(17) . .
C36 C35 H35 119.6 . .
C34 C35 H35 119.6 . .
C35 C36 C31 120.28(17) . .
C35 C36 H36 119.9 . .
C31 C36 H36 119.9 . .
O42 C41 C31 120.84(12) . 3
O42 C41 C31 120.84(12) . .
C31 C41 C31 118.3(2) 3 .

loop_
_geom_bond_atom_site_label_1
_geom_bond_atom_site_label_2
_geom_bond_distance
_geom_bond_site_symmetry_2
N11 C16 1.340(3) .
N11 C12 1.343(3) .
C12 C13 1.385(3) .
C12 C23 1.475(3) .
C13 C14 1.396(3) .
C13 H13 0.9500 .
C14 C15 1.366(3) .
C14 H14 0.9500 .
C15 C16 1.376(3) .
C15 H15 0.9500 .
C16 H16 0.9500 .
N21 C25 1.348(3) .
N21 N22 1.355(2) .
N21 C26 1.455(2) .
N22 C23 1.343(2) .
C23 C24 1.402(3) .
C24 C25 1.368(3) .
C24 H24 0.9500 .
C25 H25 0.9500 .
C26 C34 1.518(3) .
C26 H26A 0.9900 .
C26 H26B 0.9900 .
C31 C36 1.393(3) .
C31 C32 1.397(3) .
C31 C41 1.494(2) .
C32 C33 1.389(3) .
C32 H32 0.9500 .
C33 C34 1.387(3) .
C33 H33 0.9500 .
C34 C35 1.397(3) .
C35 C36 1.384(3) .
C35 H35 0.9500 .
C36 H36 0.9500 .
C41 O42 1.216(3) .
C41 C31 1.494(2) 3

loop_
_geom_torsion_atom_site_label_1
_geom_torsion_atom_site_label_2
_geom_torsion_atom_site_label_3
_geom_torsion_atom_site_label_4
_geom_torsion
_geom_torsion_site_symmetry_4
C16 N11 C12 C13 0.6(3) .
C16 N11 C12 C23 178.59(19) .
N11 C12 C13 C14 1.3(3) .
C23 C12 C13 C14 -176.57(19) .
C12 C13 C14 C15 -1.7(3) .
C13 C14 C15 C16 0.2(3) .
C12 N11 C16 C15 -2.2(4) .
C14 C15 C16 N11 1.9(4) .
C25 N21 N22 C23 -1.0(2) .
C26 N21 N22 C23 -174.24(17) .
N21 N22 C23 C24 1.1(2) .
N21 N22 C23 C12 -179.60(16) .
N11 C12 C23 N22 -170.25(18) .
C13 C12 C23 N22 7.8(3) .
N11 C12 C23 C24 9.0(3) .
C13 C12 C23 C24 -173.0(2) .
N22 C23 C24 C25 -0.7(2) .
C12 C23 C24 C25 179.97(19) .
N22 N21 C25 C24 0.6(2) .
C26 N21 C25 C24 173.19(19) .
C23 C24 C25 N21 0.1(2) .
C25 N21 C26 C34 -101.6(2) .
N22 N21 C26 C34 70.5(2) .
C36 C31 C32 C33 1.4(3) .
C41 C31 C32 C33 179.17(15) .
C31 C32 C33 C34 1.4(3) .
C32 C33 C34 C35 -2.8(3) .
C32 C33 C34 C26 178.25(17) .
N21 C26 C34 C33 -131.86(19) .
N21 C26 C34 C35 49.3(3) .
C33 C34 C35 C36 1.4(3) .
C26 C34 C35 C36 -179.69(17) .
C34 C35 C36 C31 1.5(3) .
C32 C31 C36 C35 -2.9(3) .
C41 C31 C36 C35 179.36(16) .
C36 C31 C41 O42 31.22(18) .
C32 C31 C41 O42 -146.50(13) .
C36 C31 C41 C31 -148.78(18) 3
C32 C31 C41 C31 33.50(13) 3
